data_1504766
loop_
_publ_author_name
'Yokoyama, Akihiro'
'Maruyama, Takurou'
'Tagami, Kei'
'Masu, Hyuma'
'Katagiri, Kosuke'
'Azumaya, Isao'
'Yokozawa, Tsutomu'

_publ_section_title
;
 One-pot synthesis of cyclic triamides with a triangular cavity from
 trans-stilbene and diphenylacetylene monomers.
;
_journal_issue 15
_journal_name_full 'Organic letters'
_journal_page_first 3207
_journal_page_last 3210
_journal_paper_doi 10.1021/ol801083r
_journal_volume 10
_journal_year 2008
_chemical_formula_sum 'C54 H51 N3 O3'
_chemical_formula_weight 789.98
_chemical_name_systematic
; 
 ? 
;
_space_group_IT_number 15
_symmetry_cell_setting monoclinic
_symmetry_space_group_name_Hall '-C 2yc'
_symmetry_space_group_name_H-M 'C 1 2/c 1'
_atom_sites_solution_hydrogens geom
_atom_sites_solution_primary direct
_atom_sites_solution_secondary difmap
_audit_creation_method SHELXL-97
_cell_angle_alpha 90.00
_cell_angle_beta 91.584(4)
_cell_angle_gamma 90.00
_cell_formula_units_Z 16
_cell_length_a 56.489(9)
_cell_length_b 10.0270(15)
_cell_length_c 32.895(5)
_cell_measurement_reflns_used 1852
_cell_measurement_temperature 150
_cell_measurement_theta_max 18.42
_cell_measurement_theta_min 2.38
_cell_volume 18625(5)
_computing_cell_refinement 'APEX2 (Bruker AXS, 2006)'
_computing_data_collection 'APEX2 (Bruker AXS, 2006)'
_computing_data_reduction 'SAINT (Bruker AXS, 2004)'
_computing_molecular_graphics 'XSHEL (Bruker AXS,2002)'
_computing_publication_material 'XCIF (Bruker AXS, 2001)'
_computing_structure_refinement 'SHELXL-97 (Sheldrick, 1997)'
_computing_structure_solution 'SHELXS-97 (Sheldrick, 1997)'
_diffrn_ambient_temperature 150
_diffrn_detector_area_resol_mean 8.333
_diffrn_measured_fraction_theta_full 0.998
_diffrn_measured_fraction_theta_max 0.995
_diffrn_measurement_device_type 'Bruker APEXII CCD area detector'
_diffrn_measurement_method 'phi and omega scans'
_diffrn_radiation_monochromator graphite
_diffrn_radiation_source 'sealed tube'
_diffrn_radiation_type MoK\a
_diffrn_radiation_wavelength 0.71073
_diffrn_reflns_av_R_equivalents 0.1213
_diffrn_reflns_av_sigmaI/netI 0.2439
_diffrn_reflns_limit_h_max 61
_diffrn_reflns_limit_h_min -70
_diffrn_reflns_limit_k_max 12
_diffrn_reflns_limit_k_min -12
_diffrn_reflns_limit_l_max 33
_diffrn_reflns_limit_l_min -41
_diffrn_reflns_number 47699
_diffrn_reflns_theta_full 25.00
_diffrn_reflns_theta_max 26.52
_diffrn_reflns_theta_min 1.24
_exptl_absorpt_coefficient_mu 0.070
_exptl_absorpt_correction_T_max 0.9862
_exptl_absorpt_correction_T_min 0.9727
_exptl_absorpt_correction_type empirical
_exptl_absorpt_process_details
;
SADABS Sheldrick 1996
;
_exptl_crystal_colour yellow
_exptl_crystal_density_diffrn 1.127
_exptl_crystal_density_method 'not measured'
_exptl_crystal_description prismatic
_exptl_crystal_F_000 6720
_exptl_crystal_size_max 0.40
_exptl_crystal_size_mid 0.20
_exptl_crystal_size_min 0.20
_refine_diff_density_max 0.448
_refine_diff_density_min -0.482
_refine_diff_density_rms 0.068
_refine_ls_extinction_method none
_refine_ls_goodness_of_fit_ref 0.894
_refine_ls_hydrogen_treatment constr
_refine_ls_matrix_type full
_refine_ls_number_parameters 1135
_refine_ls_number_reflns 19261
_refine_ls_number_restraints 0
_refine_ls_restrained_S_all 0.894
_refine_ls_R_factor_all 0.2702
_refine_ls_R_factor_gt 0.1042
_refine_ls_shift/su_max 0.010
_refine_ls_shift/su_mean 0.000
_refine_ls_structure_factor_coef Fsqd
_refine_ls_weighting_details 'calc w=1/[\s^2^(Fo^2^)+(0.1253P)^2^+0.0000P] where P=(Fo^2^+2Fc^2^)/3'
_refine_ls_weighting_scheme calc
_refine_ls_wR_factor_gt 0.2336
_refine_ls_wR_factor_ref 0.2964
_reflns_number_gt 5884
_reflns_number_total 19261
_reflns_threshold_expression >2sigma(I)
_cod_data_source_file ol801083r-file004.cif
_cod_data_source_block a0611202mas(compound2c)
_cod_depositor_comments
;
The following automatic conversions were performed:

'_symmetry_cell_setting' value 'Monoclinic' changed to 'monoclinic'
according to /home/saulius/struct/CIF-dictionaries/cif_core.dic
dictionary named 'cif_core.dic' version 2.4.1 from 2010-06-29.

Automatic conversion script
Id: cif_fix_values 1715 2011-07-08 13:25:40Z adriana 
;
_cod_original_sg_symbol_H-M 'C2/c  '
_cod_database_code 1504766

loop_
_symmetry_equiv_pos_as_xyz
'x, y, z'
'-x, y, -z+1/2'
'x+1/2, y+1/2, z'
'-x+1/2, y+1/2, -z+1/2'
'-x, -y, -z'
'x, -y, z-1/2'
'-x+1/2, -y+1/2, -z'
'x+1/2, -y+1/2, z-1/2'

loop_
_atom_site_label
_atom_site_type_symbol
_atom_site_fract_x
_atom_site_fract_y
_atom_site_fract_z
_atom_site_U_iso_or_equiv
_atom_site_adp_type
_atom_site_occupancy
_atom_site_symmetry_multiplicity
_atom_site_calc_flag
_atom_site_refinement_flags
_atom_site_disorder_assembly
_atom_site_disorder_group
C1 C 0.08630(13) 0.9077(6) 0.4145(2) 0.0537(17) Uani 1 1 d . A .
C2 C 0.09909(12) 0.8897(6) 0.48511(18) 0.0588(18) Uani 1 1 d . A .
H2A H 0.1110 0.8374 0.5009 0.071 Uiso 1 1 calc R . .
H2B H 0.0833 0.8511 0.4903 0.071 Uiso 1 1 calc R . .
C3 C 0.09960(14) 1.0312(7) 0.5001(2) 0.072(2) Uani 1 1 d . . .
H3A H 0.0870 1.0824 0.4855 0.087 Uiso 1 1 calc R . .
H3B H 0.0961 1.0320 0.5294 0.087 Uiso 1 1 calc R . .
C4 C 0.12278(18) 1.0983(9) 0.4942(3) 0.148(5) Uani 1 1 d . . .
H4A H 0.1357 1.0354 0.5004 0.222 Uiso 1 1 calc R . .
H4B H 0.1242 1.1754 0.5124 0.222 Uiso 1 1 calc R . .
H4C H 0.1237 1.1281 0.4659 0.222 Uiso 1 1 calc R . .
C5 C 0.12681(7) 0.8362(5) 0.43027(15) 0.073(2) Uani 1 1 d G A .
C6 C 0.13995(11) 0.9151(5) 0.40445(15) 0.095(3) Uani 1 1 d G . .
H6 H 0.1339 0.9985 0.3953 0.114 Uiso 1 1 calc R . .
C7 C 0.16198(10) 0.8719(7) 0.39204(17) 0.171(6) Uani 1 1 d G A .
H7 H 0.1710 0.9258 0.3744 0.205 Uiso 1 1 calc R . .
C8 C 0.17088(7) 0.7498(8) 0.4054(2) 0.216(10) Uani 1 1 d G . .
C9 C 0.15774(12) 0.6710(5) 0.43126(19) 0.163(7) Uani 1 1 d G A .
H9 H 0.1638 0.5876 0.4404 0.195 Uiso 1 1 calc R . .
C10 C 0.13570(11) 0.7142(5) 0.44368(14) 0.091(3) Uani 1 1 d G . .
H10 H 0.1267 0.6603 0.4613 0.109 Uiso 1 1 calc R A .
C11 C 0.1961(3) 0.7680(13) 0.3759(4) 0.051(5) Uani 0.495(16) 1 d P A 1
C12 C 0.20858(13) 0.6786(9) 0.3827(2) 0.0592(19) Uani 1 1 d . . .
C13 C 0.23033(10) 0.6230(5) 0.36662(15) 0.0391(14) Uani 1 1 d . A .
C14 C 0.23778(11) 0.4919(5) 0.37709(16) 0.0432(15) Uani 1 1 d . . .
H14 H 0.2292 0.4421 0.3963 0.052 Uiso 1 1 calc R A .
C15 C 0.25730(11) 0.4365(5) 0.35960(15) 0.0414(15) Uani 1 1 d . A .
H15 H 0.2622 0.3495 0.3676 0.050 Uiso 1 1 calc R . .
C16 C 0.26996(9) 0.5039(5) 0.33072(14) 0.0308(13) Uani 1 1 d . . .
C17 C 0.26317(10) 0.6346(5) 0.32174(15) 0.0335(13) Uani 1 1 d . A .
H17 H 0.2721 0.6844 0.3030 0.040 Uiso 1 1 calc R . .
C18 C 0.24411(10) 0.6935(5) 0.33907(15) 0.0383(14) Uani 1 1 d . . .
H18 H 0.2402 0.7831 0.3324 0.046 Uiso 1 1 calc R A .
C19 C 0.29045(10) 0.4364(5) 0.31250(17) 0.0374(14) Uani 1 1 d . A .
C20 C 0.31374(10) 0.3840(6) 0.25351(16) 0.0460(15) Uani 1 1 d . A .
H20A H 0.3272 0.3925 0.2732 0.055 Uiso 1 1 calc R . .
H20B H 0.3177 0.4351 0.2289 0.055 Uiso 1 1 calc R . .
C21 C 0.31070(12) 0.2391(6) 0.24226(19) 0.0647(19) Uani 1 1 d . . .
H21A H 0.2972 0.2295 0.2226 0.078 Uiso 1 1 calc R . .
H21B H 0.3071 0.1868 0.2668 0.078 Uiso 1 1 calc R . .
C22 C 0.33302(15) 0.1853(8) 0.2237(2) 0.106(3) Uani 1 1 d . . .
H22A H 0.3371 0.2402 0.2003 0.159 Uiso 1 1 calc R . .
H22B H 0.3304 0.0931 0.2148 0.159 Uiso 1 1 calc R . .
H22C H 0.3460 0.1879 0.2440 0.159 Uiso 1 1 calc R . .
C23 C 0.27275(10) 0.4733(5) 0.24460(16) 0.0382(14) Uani 1 1 d . A .
C24 C 0.25118(10) 0.4136(5) 0.24885(16) 0.0364(13) Uani 1 1 d . . .
H24 H 0.2491 0.3511 0.2701 0.044 Uiso 1 1 calc R . .
C25 C 0.23229(10) 0.4433(5) 0.22239(15) 0.0369(14) Uani 1 1 d . . .
H25 H 0.2173 0.4033 0.2263 0.044 Uiso 1 1 calc R . .
C26 C 0.23528(10) 0.5320(5) 0.19003(15) 0.0349(14) Uani 1 1 d . . .
C27 C 0.25719(11) 0.5915(5) 0.18578(17) 0.0438(15) Uani 1 1 d . . .
H27 H 0.2595 0.6519 0.1640 0.053 Uiso 1 1 calc R . .
C28 C 0.27593(10) 0.5643(6) 0.21298(15) 0.0421(15) Uani 1 1 d . . .
H28 H 0.2908 0.6073 0.2101 0.051 Uiso 1 1 calc R . .
C29 C 0.21633(10) 0.5578(6) 0.15955(16) 0.0405(14) Uani 1 1 d . . .
H29 H 0.2177 0.6369 0.1439 0.049 Uiso 1 1 calc R . .
C30 C 0.19821(12) 0.4846(6) 0.1520(2) 0.070(2) Uani 1 1 d . B .
H30 H 0.1970 0.4055 0.1677 0.083 Uiso 1 1 calc R . .
C31 C 0.17862(13) 0.5093(6) 0.1213(2) 0.065(2) Uani 1 1 d . . .
C32 C 0.17481(13) 0.6217(6) 0.1025(2) 0.077(2) Uani 1 1 d . B .
H32 H 0.1853 0.6942 0.1077 0.092 Uiso 1 1 calc R . .
C33 C 0.15596(14) 0.6395(7) 0.0751(2) 0.084(3) Uani 1 1 d . . .
H33 H 0.1543 0.7236 0.0620 0.101 Uiso 1 1 calc R B .
C34 C 0.14073(11) 0.5494(6) 0.06649(18) 0.0529(17) Uani 1 1 d . B .
C35 C 0.1515(2) 0.4143(11) 0.0692(4) 0.058(4) Uani 0.549(9) 1 d P B 3
H35 H 0.1457 0.3430 0.0528 0.070 Uiso 0.549(9) 1 calc PR B 3
C36 C 0.1701(2) 0.3955(11) 0.0961(4) 0.066(4) Uani 0.549(9) 1 d P B 3
H36 H 0.1774 0.3106 0.0986 0.079 Uiso 0.549(9) 1 calc PR B 3
C37 C 0.11970(12) 0.5664(7) 0.0379(2) 0.0552(17) Uani 1 1 d . . .
C38 C 0.07872(10) 0.6373(5) 0.02640(16) 0.0438(15) Uani 1 1 d . . .
H38A H 0.0838 0.6362 -0.0022 0.053 Uiso 1 1 calc R B .
H38B H 0.0723 0.7270 0.0320 0.053 Uiso 1 1 calc R . .
C39 C 0.05918(11) 0.5351(6) 0.0312(2) 0.0580(18) Uani 1 1 d . B .
H39A H 0.0460 0.5567 0.0119 0.070 Uiso 1 1 calc R . .
H39B H 0.0531 0.5416 0.0590 0.070 Uiso 1 1 calc R . .
C40 C 0.06721(12) 0.3926(6) 0.0237(2) 0.0649(19) Uani 1 1 d . . .
H40A H 0.0741 0.3864 -0.0033 0.097 Uiso 1 1 calc R B .
H40B H 0.0536 0.3324 0.0251 0.097 Uiso 1 1 calc R . .
H40C H 0.0792 0.3673 0.0444 0.097 Uiso 1 1 calc R . .
C41 C 0.09721(11) 0.6415(6) 0.09587(17) 0.0447(16) Uani 1 1 d . . .
C42 C 0.0921(3) 0.5458(9) 0.1214(2) 0.244(9) Uani 1 1 d . B .
H42 H 0.0897 0.4578 0.1115 0.293 Uiso 1 1 calc R . .
C43 C 0.0902(3) 0.5713(9) 0.1629(2) 0.272(11) Uani 1 1 d . . .
H43 H 0.0860 0.5003 0.1804 0.326 Uiso 1 1 calc R B .
C44 C 0.09424(12) 0.6923(6) 0.17904(18) 0.0586(19) Uani 1 1 d . B .
C45 C 0.09913(13) 0.7884(6) 0.15202(18) 0.068(2) Uani 1 1 d . . .
H45 H 0.1015 0.8771 0.1614 0.082 Uiso 1 1 calc R B .
C46 C 0.10071(14) 0.7616(6) 0.11114(19) 0.072(2) Uani 1 1 d . B .
H46 H 0.1045 0.8324 0.0933 0.086 Uiso 1 1 calc R . .
C47 C 0.09304(13) 0.7130(6) 0.22288(18) 0.068(2) Uani 1 1 d . . .
H47 H 0.0921 0.6351 0.2392 0.082 Uiso 1 1 calc R B .
C48 C 0.09310(11) 0.8260(6) 0.24193(17) 0.0517(17) Uani 1 1 d . B .
H48 H 0.0939 0.9042 0.2257 0.062 Uiso 1 1 calc R . .
C49 C 0.09206(11) 0.8457(6) 0.28603(18) 0.0509(17) Uani 1 1 d . . .
C50 C 0.08580(14) 0.9687(6) 0.3022(2) 0.077(2) Uani 1 1 d . B .
H50 H 0.0824 1.0411 0.2843 0.092 Uiso 1 1 calc R . .
C51 C 0.08448(14) 0.9877(7) 0.3433(2) 0.080(2) Uani 1 1 d . . .
H51 H 0.0799 1.0724 0.3534 0.096 Uiso 1 1 calc R B .
C52 C 0.08964(11) 0.8860(6) 0.37034(17) 0.0501(17) Uani 1 1 d . A .
C53 C 0.09638(10) 0.7640(5) 0.35518(16) 0.0401(14) Uani 1 1 d . . .
H53 H 0.1002 0.6933 0.3734 0.048 Uiso 1 1 calc R B .
C54 C 0.09754(11) 0.7439(5) 0.31420(16) 0.0447(16) Uani 1 1 d . B .
H54 H 0.1022 0.6589 0.3045 0.054 Uiso 1 1 calc R . .
C55 C 0.00709(13) 0.5200(6) -0.10820(18) 0.0490(16) Uani 1 1 d . . .
C56 C 0.01910(14) 0.3679(8) -0.1621(2) 0.095(3) Uani 1 1 d . . .
H56A H 0.0289 0.3750 -0.1865 0.114 Uiso 1 1 calc R . .
H56B H 0.0022 0.3698 -0.1711 0.114 Uiso 1 1 calc R . .
C57 C 0.02458(18) 0.2335(7) -0.1400(3) 0.132(4) Uani 1 1 d . . .
H57A H 0.0411 0.2326 -0.1293 0.158 Uiso 1 1 calc R . .
H57B H 0.0139 0.2213 -0.1169 0.158 Uiso 1 1 calc R . .
C58 C 0.0206(2) 0.1206(10) -0.1719(4) 0.231(8) Uani 1 1 d . . .
H58A H 0.0046 0.0843 -0.1697 0.346 Uiso 1 1 calc R . .
H58B H 0.0323 0.0495 -0.1669 0.346 Uiso 1 1 calc R . .
H58C H 0.0226 0.1568 -0.1993 0.346 Uiso 1 1 calc R . .
C59 C 0.04854(11) 0.5235(5) -0.13102(18) 0.0411(15) Uani 1 1 d . . .
C60 C 0.05919(12) 0.5819(6) -0.16420(17) 0.0487(16) Uani 1 1 d . . .
H60 H 0.0503 0.5930 -0.1889 0.058 Uiso 1 1 calc R . .
C61 C 0.08244(12) 0.6239(5) -0.16168(17) 0.0477(16) Uani 1 1 d . . .
H61 H 0.0894 0.6629 -0.1848 0.057 Uiso 1 1 calc R . .
C62 C 0.09586(11) 0.6099(5) -0.12566(18) 0.0471(16) Uani 1 1 d . . .
C63 C 0.08485(12) 0.5473(6) -0.09245(17) 0.0498(16) Uani 1 1 d . . .
H63 H 0.0935 0.5343 -0.0676 0.060 Uiso 1 1 calc R . .
C64 C 0.06143(12) 0.5048(5) -0.09592(17) 0.0459(16) Uani 1 1 d . . .
H64 H 0.0544 0.4622 -0.0735 0.055 Uiso 1 1 calc R . .
C65 C 0.12068(12) 0.6573(6) -0.12366(19) 0.0560(17) Uani 1 1 d . . .
H65 H 0.1273 0.6941 -0.1474 0.067 Uiso 1 1 calc R . .
C66 C 0.13378(13) 0.6504(8) -0.0908(2) 0.080(2) Uani 1 1 d . . .
H66 H 0.1269 0.6103 -0.0677 0.096 Uiso 1 1 calc R . .
C67 C 0.15915(12) 0.7007(8) -0.0856(2) 0.076(2) Uani 1 1 d . . .
C68 C 0.17202(13) 0.7596(8) -0.11639(19) 0.080(2) Uani 1 1 d . . .
H68 H 0.1651 0.7690 -0.1429 0.096 Uiso 1 1 calc R . .
C69 C 0.19508(13) 0.8051(8) -0.10823(18) 0.071(2) Uani 1 1 d . . .
H69 H 0.2041 0.8401 -0.1297 0.086 Uiso 1 1 calc R . .
C70 C 0.20499(11) 0.7998(7) -0.06934(17) 0.0555(18) Uani 1 1 d . . .
C71 C 0.19182(12) 0.7375(7) -0.03918(19) 0.066(2) Uani 1 1 d . . .
H71 H 0.1986 0.7276 -0.0126 0.079 Uiso 1 1 calc R . .
C72 C 0.16930(12) 0.6904(9) -0.04743(19) 0.084(3) Uani 1 1 d . . .
H72 H 0.1607 0.6502 -0.0263 0.100 Uiso 1 1 calc R . .
C73 C 0.22991(10) 0.8470(5) -0.06168(17) 0.0400(14) Uani 1 1 d . C .
C74 C 0.26009(12) 0.9472(6) -0.01703(17) 0.0528(17) Uani 1 1 d . C .
H74A H 0.2704 0.8951 -0.0350 0.063 Uiso 1 1 calc R . .
H74B H 0.2639 0.9197 0.0113 0.063 Uiso 1 1 calc R . .
C75 C 0.2660(3) 1.0915(8) -0.0214(4) 0.117(4) Uani 1 1 d . . .
C76 C 0.2638(2) 1.1489(11) -0.0585(3) 0.069(5) Uani 0.645(16) 1 d P C 7
H76A H 0.2718 1.2355 -0.0580 0.103 Uiso 0.645(16) 1 calc PR C 7
H76B H 0.2469 1.1616 -0.0654 0.103 Uiso 0.645(16) 1 calc PR C 7
H76C H 0.2709 1.0911 -0.0788 0.103 Uiso 0.645(16) 1 calc PR C 7
C77 C 0.21750(11) 0.9642(5) -0.00075(16) 0.0452(16) Uani 1 1 d . C .
C78 C 0.20050(14) 1.0500(7) -0.01617(19) 0.080(3) Uani 1 1 d . . .
H78 H 0.2012 1.0808 -0.0434 0.096 Uiso 1 1 calc R . .
C79 C 0.18246(15) 1.0909(8) 0.00825(19) 0.099(3) Uani 1 1 d . . .
H79 H 0.1709 1.1515 -0.0024 0.119 Uiso 1 1 calc R . .
C80 C 0.18070(14) 1.0456(7) 0.04827(17) 0.078(2) Uani 1 1 d . . .
C81 C 0.19904(11) 0.9653(5) 0.06417(17) 0.0506(17) Uani 1 1 d . . .
H81 H 0.1991 0.9390 0.0919 0.061 Uiso 1 1 calc R . .
C82 C 0.21699(11) 0.9246(5) 0.03959(15) 0.0423(15) Uani 1 1 d . . .
H82 H 0.2292 0.8687 0.0504 0.051 Uiso 1 1 calc R . .
C83 C 0.16063(15) 1.0846(8) 0.07234(19) 0.104(3) Uani 1 1 d . . .
H83 H 0.1491 1.1389 0.0588 0.125 Uiso 1 1 calc R . .
C84 C 0.15634(12) 1.0542(5) 0.11051(17) 0.0557(18) Uani 1 1 d . . .
H84 H 0.1677 1.0004 0.1246 0.067 Uiso 1 1 calc R . .
C85 C 0.13538(12) 1.0968(5) 0.13322(16) 0.0480(17) Uani 1 1 d . . .
C86 C 0.11510(12) 1.1435(5) 0.11334(16) 0.0463(16) Uani 1 1 d . . .
H86 H 0.1143 1.1472 0.0845 0.056 Uiso 1 1 calc R . .
C87 C 0.09616(11) 1.1843(5) 0.13517(15) 0.0441(15) Uani 1 1 d . . .
H87 H 0.0826 1.2178 0.1209 0.053 Uiso 1 1 calc R . .
C88 C 0.09604(11) 1.1786(5) 0.17720(15) 0.0395(14) Uani 1 1 d . . .
C89 C 0.11665(12) 1.1345(6) 0.19706(16) 0.0519(17) Uani 1 1 d . . .
H89 H 0.1176 1.1339 0.2259 0.062 Uiso 1 1 calc R . .
C90 C 0.13602(12) 1.0911(6) 0.17506(17) 0.0582(19) Uani 1 1 d . . .
H90 H 0.1497 1.0575 0.1891 0.070 Uiso 1 1 calc R . .
C91 C 0.07626(11) 1.2299(6) 0.20267(17) 0.0434(15) Uani 1 1 d . . .
C92 C 0.03538(15) 1.2888(12) 0.2100(3) 0.108(4) Uani 1 1 d . . .
C93 C 0.0175(3) 1.2142(14) 0.2180(4) 0.053(4) Uani 0.464(8) 1 d P D 5
H93A H 0.0128 1.1592 0.1941 0.064 Uiso 0.464(8) 1 calc PR D 5
H93B H 0.0038 1.2689 0.2259 0.064 Uiso 0.464(8) 1 calc PR D 5
C94 C 0.0260(3) 1.1280(16) 0.2527(4) 0.083(6) Uani 0.464(8) 1 d P D 5
H94A H 0.0393 1.0730 0.2439 0.124 Uiso 0.464(8) 1 calc PR D 5
H94B H 0.0130 1.0702 0.2612 0.124 Uiso 0.464(8) 1 calc PR D 5
H94C H 0.0312 1.1845 0.2755 0.124 Uiso 0.464(8) 1 calc PR D 5
C95 C 0.04637(11) 1.1359(6) 0.15532(19) 0.0518(17) Uani 1 1 d . . .
C96 C 0.04819(13) 0.9972(6) 0.1600(2) 0.068(2) Uani 1 1 d . D .
H96 H 0.0543 0.9602 0.1847 0.082 Uiso 1 1 calc R . .
C97 C 0.04113(13) 0.9158(6) 0.12870(19) 0.067(2) Uani 1 1 d . . .
H97 H 0.0420 0.8220 0.1325 0.080 Uiso 1 1 calc R D .
C98 C 0.03267(11) 0.9660(6) 0.09109(18) 0.0478(16) Uani 1 1 d . D .
C99 C 0.03020(11) 1.1039(6) 0.08765(18) 0.0498(16) Uani 1 1 d . . .
H99 H 0.0238 1.1409 0.0631 0.060 Uiso 1 1 calc R D .
C100 C 0.03688(10) 1.1881(6) 0.11942(18) 0.0495(16) Uani 1 1 d . D .
H100 H 0.0349 1.2817 0.1166 0.059 Uiso 1 1 calc R . .
C101 C 0.02596(10) 0.8760(6) 0.05752(19) 0.0487(16) Uani 1 1 d . . .
H101 H 0.0217 0.7873 0.0645 0.058 Uiso 1 1 calc R D .
C102 C 0.02529(10) 0.9075(5) 0.01842(18) 0.0434(15) Uani 1 1 d . D .
H102 H 0.0287 0.9972 0.0114 0.052 Uiso 1 1 calc R . .
C103 C 0.01971(10) 0.8147(5) -0.01500(17) 0.0387(14) Uani 1 1 d . . .
C104 C 0.02883(10) 0.8333(5) -0.05285(17) 0.0410(14) Uani 1 1 d . D .
H104 H 0.0376 0.9120 -0.0578 0.049 Uiso 1 1 calc R . .
C105 C 0.02568(10) 0.7418(5) -0.08397(18) 0.0445(15) Uani 1 1 d . . .
H105 H 0.0326 0.7561 -0.1096 0.053 Uiso 1 1 calc R D .
C106 C 0.01198(10) 0.6272(5) -0.07718(17) 0.0377(14) Uani 1 1 d . D .
C107 C 0.00124(10) 0.6138(5) -0.04028(16) 0.0395(14) Uani 1 1 d . . .
H107 H -0.0089 0.5397 -0.0361 0.047 Uiso 1 1 calc R D .
C108 C 0.00472(9) 0.7041(5) -0.00932(17) 0.0381(14) Uani 1 1 d . D .
H108 H -0.0029 0.6922 0.0158 0.046 Uiso 1 1 calc R . .
C11B C 0.1931(2) 0.6396(10) 0.4036(3) 0.036(4) Uani 0.505(16) 1 d P A 2
C35B C 0.1375(2) 0.4720(11) 0.1023(4) 0.041(4) Uani 0.451(9) 1 d P B 4
H35B H 0.1224 0.4350 0.1073 0.049 Uiso 0.451(9) 1 calc PR B 4
C36B C 0.1558(2) 0.4502(12) 0.1296(4) 0.045(4) Uani 0.451(9) 1 d P B 4
H36B H 0.1537 0.3980 0.1533 0.053 Uiso 0.451(9) 1 calc PR B 4
C76B C 0.2829(4) 1.138(3) -0.0223(8) 0.087(10) Uani 0.355(16) 1 d P C 8
H76D H 0.2948 1.0716 -0.0293 0.131 Uiso 0.355(16) 1 calc PR C 8
H76E H 0.2869 1.1765 0.0043 0.131 Uiso 0.355(16) 1 calc PR C 8
H76F H 0.2824 1.2087 -0.0429 0.131 Uiso 0.355(16) 1 calc PR C 8
C93B C 0.0259(3) 1.396(2) 0.2039(4) 0.105(6) Uani 0.536(8) 1 d P D 6
H93C H 0.0141 1.4108 0.2251 0.126 Uiso 0.536(8) 1 calc PR D 6
H93D H 0.0174 1.3930 0.1773 0.126 Uiso 0.536(8) 1 calc PR D 6
C94B C 0.0414(3) 1.5015(18) 0.2041(6) 0.126(8) Uani 0.536(8) 1 d P D 6
H94D H 0.0543 1.4849 0.2239 0.189 Uiso 0.536(8) 1 calc PR D 6
H94E H 0.0330 1.5831 0.2115 0.189 Uiso 0.536(8) 1 calc PR D 6
H94F H 0.0478 1.5121 0.1770 0.189 Uiso 0.536(8) 1 calc PR D 6
N1 N 0.10383(9) 0.8758(4) 0.44175(15) 0.0446(12) Uani 1 1 d . . .
N2 N 0.29260(8) 0.4426(4) 0.27134(12) 0.0384(11) Uani 1 1 d . . .
N3 N 0.09955(9) 0.6143(4) 0.05340(13) 0.0402(12) Uani 1 1 d . B .
N4 N 0.02414(10) 0.4834(5) -0.13470(14) 0.0534(14) Uani 1 1 d . . .
N5 N 0.23530(9) 0.9127(4) -0.02666(12) 0.0394(12) Uani 1 1 d . . .
N6 N 0.05385(10) 1.2230(5) 0.18790(15) 0.0566(15) Uani 1 1 d . D .
O1 O 0.06732(9) 0.9507(5) 0.42640(13) 0.0766(15) Uani 1 1 d . . .
O2 O 0.30546(7) 0.3784(4) 0.33401(11) 0.0512(11) Uani 1 1 d . . .
O3 O 0.12102(8) 0.5358(7) 0.00202(14) 0.103(2) Uani 1 1 d . B .
O4 O -0.01260(8) 0.4644(4) -0.10965(13) 0.0658(13) Uani 1 1 d . . .
O5 O 0.24493(7) 0.8209(4) -0.08687(10) 0.0444(10) Uani 1 1 d . . .
O6 O 0.08126(7) 1.2826(4) 0.23577(11) 0.0548(11) Uani 1 1 d . . .

loop_
_atom_site_aniso_label
_atom_site_aniso_U_11
_atom_site_aniso_U_22
_atom_site_aniso_U_33
_atom_site_aniso_U_23
_atom_site_aniso_U_13
_atom_site_aniso_U_12
C1 0.050(5) 0.048(4) 0.065(5) -0.011(3) 0.027(4) 0.006(3)
C2 0.059(5) 0.060(4) 0.057(4) -0.025(3) 0.003(3) 0.003(4)
C3 0.077(6) 0.069(5) 0.072(5) -0.021(4) 0.017(4) 0.004(4)
C4 0.124(9) 0.132(8) 0.192(10) -0.119(7) 0.090(8) -0.067(7)
C5 0.057(5) 0.083(5) 0.080(5) -0.063(4) 0.009(4) -0.001(5)
C6 0.058(6) 0.112(6) 0.117(6) -0.087(5) 0.047(5) -0.038(5)
C7 0.082(9) 0.252(14) 0.181(10) -0.189(11) 0.059(8) -0.073(9)
C8 0.046(7) 0.34(2) 0.260(17) -0.282(17) -0.023(8) 0.012(10)
C9 0.085(8) 0.187(11) 0.209(12) -0.169(10) -0.110(9) 0.086(9)
C10 0.065(6) 0.091(6) 0.114(6) -0.083(5) -0.035(5) 0.025(5)
C11 0.062(11) 0.044(9) 0.046(8) -0.017(6) -0.012(7) 0.015(7)
C12 0.053(5) 0.082(5) 0.042(4) -0.023(4) -0.006(4) 0.008(5)
C13 0.043(4) 0.043(3) 0.031(3) -0.008(3) 0.001(3) 0.005(3)
C14 0.044(4) 0.047(4) 0.038(3) 0.005(3) 0.011(3) -0.002(3)
C15 0.054(4) 0.040(3) 0.029(3) 0.004(3) -0.002(3) 0.005(3)
C16 0.033(4) 0.036(3) 0.023(3) -0.009(2) -0.002(2) -0.003(3)
C17 0.042(4) 0.023(3) 0.036(3) 0.004(2) 0.007(3) -0.005(3)
C18 0.044(4) 0.037(3) 0.034(3) 0.002(3) 0.004(3) 0.008(3)
C19 0.032(4) 0.038(3) 0.042(4) -0.012(3) -0.006(3) 0.000(3)
C20 0.040(4) 0.057(4) 0.041(3) 0.000(3) 0.002(3) 0.008(3)
C21 0.058(5) 0.072(5) 0.063(4) -0.018(4) 0.004(4) 0.015(4)
C22 0.095(7) 0.101(6) 0.123(7) -0.023(5) 0.028(6) 0.044(6)
C23 0.028(4) 0.048(3) 0.038(3) -0.008(3) 0.000(3) 0.000(3)
C24 0.036(4) 0.034(3) 0.039(3) -0.006(3) 0.003(3) 0.000(3)
C25 0.028(4) 0.042(3) 0.041(3) -0.011(3) -0.005(3) -0.003(3)
C26 0.045(4) 0.031(3) 0.028(3) -0.011(3) -0.008(3) 0.008(3)
C27 0.045(4) 0.043(3) 0.044(3) -0.003(3) -0.001(3) -0.007(3)
C28 0.032(4) 0.059(4) 0.036(3) 0.002(3) 0.005(3) 0.000(3)
C29 0.040(4) 0.041(3) 0.040(3) -0.002(3) 0.001(3) 0.005(3)
C30 0.055(5) 0.053(4) 0.098(6) 0.022(4) -0.034(4) -0.019(4)
C31 0.072(6) 0.041(4) 0.080(5) 0.025(4) -0.040(4) -0.016(4)
C32 0.083(6) 0.045(4) 0.099(6) 0.014(4) -0.050(5) -0.026(4)
C33 0.108(7) 0.040(4) 0.101(6) 0.024(4) -0.071(5) -0.010(4)
C34 0.041(4) 0.052(4) 0.065(4) 0.020(3) -0.020(3) -0.020(3)
C35 0.048(9) 0.044(7) 0.081(9) 0.003(6) -0.022(7) -0.013(6)
C36 0.062(10) 0.044(7) 0.090(10) -0.025(7) -0.040(8) 0.010(6)
C37 0.043(5) 0.077(5) 0.045(4) 0.021(4) -0.011(3) -0.011(4)
C38 0.040(4) 0.048(4) 0.044(3) 0.005(3) -0.004(3) -0.005(3)
C39 0.037(4) 0.054(4) 0.082(5) 0.001(4) -0.007(3) -0.004(3)
C40 0.060(5) 0.052(4) 0.081(5) -0.015(4) -0.009(4) 0.007(4)
C41 0.052(4) 0.041(4) 0.040(4) 0.023(3) -0.012(3) -0.012(3)
C42 0.61(3) 0.087(7) 0.032(5) 0.003(4) -0.004(9) -0.193(12)
C43 0.66(3) 0.121(8) 0.037(5) -0.009(5) 0.021(9) -0.253(14)
C44 0.078(5) 0.054(4) 0.044(4) 0.013(3) -0.007(3) -0.025(4)
C45 0.122(7) 0.029(3) 0.056(4) 0.004(3) 0.036(4) 0.011(4)
C46 0.133(7) 0.031(4) 0.054(4) 0.009(3) 0.055(4) 0.011(4)
C47 0.113(7) 0.050(4) 0.040(4) 0.011(3) -0.017(4) -0.029(4)
C48 0.069(5) 0.045(4) 0.042(4) 0.014(3) 0.020(3) 0.011(3)
C49 0.059(5) 0.046(4) 0.049(4) 0.010(3) 0.014(3) 0.011(3)
C50 0.121(7) 0.051(4) 0.059(5) 0.016(4) 0.031(4) 0.032(4)
C51 0.128(8) 0.055(4) 0.058(5) -0.002(4) 0.026(5) 0.027(5)
C52 0.059(5) 0.047(4) 0.046(4) -0.007(3) 0.024(3) 0.001(3)
C53 0.047(4) 0.033(3) 0.041(3) 0.000(3) 0.007(3) 0.002(3)
C54 0.067(5) 0.028(3) 0.039(4) -0.002(3) 0.007(3) -0.001(3)
C55 0.056(5) 0.038(3) 0.052(4) 0.002(3) -0.008(4) -0.004(3)
C56 0.083(6) 0.111(7) 0.093(6) -0.063(5) 0.025(5) -0.057(5)
C57 0.126(9) 0.042(5) 0.229(11) -0.070(6) 0.033(8) -0.018(5)
C58 0.196(14) 0.135(9) 0.367(19) -0.166(11) 0.132(13) -0.075(9)
C59 0.038(4) 0.036(3) 0.050(4) -0.014(3) 0.000(3) -0.002(3)
C60 0.048(5) 0.053(4) 0.045(4) -0.003(3) -0.008(3) 0.002(3)
C61 0.053(5) 0.045(4) 0.045(4) -0.007(3) -0.002(3) 0.005(3)
C62 0.047(4) 0.041(3) 0.054(4) -0.009(3) 0.008(3) 0.009(3)
C63 0.053(5) 0.052(4) 0.043(4) -0.007(3) -0.008(3) 0.016(3)
C64 0.047(4) 0.045(4) 0.045(4) -0.010(3) -0.003(3) 0.011(3)
C65 0.052(5) 0.064(4) 0.052(4) -0.006(3) 0.007(3) 0.007(4)
C66 0.060(6) 0.135(7) 0.045(4) -0.003(4) -0.002(4) 0.004(5)
C67 0.038(5) 0.151(7) 0.040(4) -0.013(4) 0.002(3) 0.005(5)
C68 0.053(5) 0.152(7) 0.034(4) -0.005(4) -0.017(4) 0.019(5)
C69 0.050(5) 0.132(6) 0.033(4) -0.017(4) -0.003(3) 0.021(5)
C70 0.039(4) 0.092(5) 0.035(4) -0.011(3) 0.002(3) 0.020(4)
C71 0.034(4) 0.116(6) 0.047(4) -0.011(4) -0.003(3) 0.008(4)
C72 0.033(5) 0.171(8) 0.046(4) -0.006(5) -0.004(3) -0.006(5)
C73 0.033(4) 0.050(4) 0.037(3) 0.004(3) 0.002(3) 0.017(3)
C74 0.061(5) 0.049(4) 0.048(4) -0.003(3) -0.004(3) -0.005(3)
C75 0.132(10) 0.041(5) 0.183(13) 0.025(6) 0.086(9) 0.001(6)
C76 0.100(11) 0.057(7) 0.049(8) 0.004(6) -0.018(6) 0.011(7)
C77 0.060(5) 0.044(3) 0.032(3) 0.007(3) 0.010(3) 0.025(3)
C78 0.111(7) 0.090(5) 0.040(4) 0.024(4) 0.022(4) 0.063(5)
C79 0.123(7) 0.134(7) 0.041(4) 0.038(4) 0.030(4) 0.097(6)
C80 0.101(6) 0.102(5) 0.031(4) 0.015(4) 0.021(4) 0.068(5)
C81 0.067(5) 0.050(4) 0.034(3) -0.002(3) 0.002(3) 0.030(3)
C82 0.056(4) 0.035(3) 0.035(3) -0.002(3) -0.006(3) 0.018(3)
C83 0.131(8) 0.140(7) 0.045(4) 0.033(4) 0.045(4) 0.107(6)
C84 0.082(5) 0.045(4) 0.041(4) 0.007(3) 0.012(3) 0.037(4)
C85 0.066(5) 0.044(4) 0.034(3) 0.012(3) 0.011(3) 0.027(3)
C86 0.068(5) 0.046(4) 0.025(3) -0.005(3) 0.010(3) 0.011(3)
C87 0.066(5) 0.042(3) 0.024(3) 0.002(3) -0.006(3) 0.007(3)
C88 0.048(4) 0.039(3) 0.031(3) -0.006(3) -0.008(3) 0.013(3)
C89 0.071(5) 0.062(4) 0.022(3) -0.003(3) 0.003(3) 0.020(4)
C90 0.075(5) 0.066(4) 0.033(4) 0.006(3) 0.004(3) 0.034(4)
C91 0.051(5) 0.050(4) 0.029(3) -0.006(3) 0.004(3) 0.012(3)
C92 0.046(6) 0.107(7) 0.170(9) -0.078(7) 0.001(6) 0.043(6)
C93 0.055(11) 0.070(10) 0.036(8) 0.004(7) 0.021(7) 0.007(9)
C94 0.084(13) 0.101(12) 0.066(10) 0.017(10) 0.049(9) 0.017(10)
C95 0.048(4) 0.041(4) 0.065(4) -0.014(3) -0.017(3) 0.022(3)
C96 0.084(6) 0.057(4) 0.061(4) -0.020(4) -0.030(4) 0.032(4)
C97 0.097(6) 0.034(4) 0.068(5) -0.008(3) -0.029(4) 0.009(4)
C98 0.042(4) 0.038(3) 0.063(4) -0.014(3) -0.007(3) 0.012(3)
C99 0.049(4) 0.047(4) 0.052(4) -0.007(3) -0.020(3) 0.009(3)
C100 0.044(4) 0.038(3) 0.066(4) -0.010(3) -0.009(3) 0.010(3)
C101 0.046(4) 0.037(3) 0.062(4) -0.011(3) -0.012(3) 0.008(3)
C102 0.034(4) 0.030(3) 0.066(4) -0.010(3) -0.008(3) 0.005(3)
C103 0.029(4) 0.037(3) 0.049(4) -0.003(3) -0.009(3) 0.007(3)
C104 0.039(4) 0.032(3) 0.052(4) -0.004(3) -0.001(3) -0.002(3)
C105 0.032(4) 0.046(4) 0.055(4) -0.001(3) 0.004(3) 0.002(3)
C106 0.025(3) 0.036(3) 0.051(4) 0.001(3) -0.006(3) -0.001(3)
C107 0.037(4) 0.034(3) 0.047(4) 0.010(3) 0.001(3) 0.003(3)
C108 0.029(4) 0.038(3) 0.047(4) -0.003(3) -0.001(3) -0.007(3)
C11B 0.051(9) 0.041(7) 0.018(6) -0.006(5) 0.016(5) -0.023(6)
C35B 0.043(9) 0.040(8) 0.040(8) 0.019(6) 0.001(7) -0.014(7)
C36B 0.041(9) 0.030(7) 0.062(9) 0.000(7) -0.008(8) -0.012(7)
C76B 0.070(19) 0.084(18) 0.11(2) -0.062(15) 0.056(16) -0.008(15)
C93B 0.126(17) 0.133(16) 0.057(9) -0.011(10) 0.028(10) 0.055(15)
C94B 0.112(17) 0.110(14) 0.155(18) 0.015(12) -0.027(13) -0.057(13)
N1 0.034(3) 0.041(3) 0.060(3) -0.018(3) 0.011(3) 0.000(2)
N2 0.036(3) 0.052(3) 0.028(3) -0.005(2) 0.000(2) 0.007(2)
N3 0.040(3) 0.047(3) 0.033(3) 0.012(2) -0.012(2) -0.011(2)
N4 0.052(4) 0.059(3) 0.049(3) -0.018(3) -0.005(3) -0.015(3)
N5 0.047(3) 0.043(3) 0.028(3) -0.011(2) -0.003(2) 0.021(2)
N6 0.054(4) 0.053(3) 0.062(3) -0.026(3) -0.016(3) 0.016(3)
O1 0.064(4) 0.105(4) 0.061(3) -0.013(3) 0.012(3) 0.037(3)
O2 0.046(3) 0.068(3) 0.039(2) -0.005(2) -0.017(2) 0.017(2)
O3 0.037(3) 0.229(7) 0.045(3) 0.027(4) 0.006(2) 0.033(4)
O4 0.047(3) 0.067(3) 0.083(3) -0.022(2) 0.000(2) -0.024(3)
O5 0.037(3) 0.057(2) 0.039(2) -0.0094(19) 0.0056(19) 0.007(2)
O6 0.061(3) 0.064(3) 0.039(2) -0.021(2) 0.006(2) 0.009(2)

loop_
_atom_type_symbol
_atom_type_description
_atom_type_scat_dispersion_real
_atom_type_scat_dispersion_imag
_atom_type_scat_source
C C 0.0033 0.0016 'International Tables Vol C Tables 4.2.6.8 and 6.1.1.4'
H H 0.0000 0.0000 'International Tables Vol C Tables 4.2.6.8 and 6.1.1.4'
N N 0.0061 0.0033 'International Tables Vol C Tables 4.2.6.8 and 6.1.1.4'
O O 0.0106 0.0060 'International Tables Vol C Tables 4.2.6.8 and 6.1.1.4'

loop_
_geom_angle_atom_site_label_1
_geom_angle_atom_site_label_2
_geom_angle_atom_site_label_3
_geom_angle
O1 C1 N1 120.0(6)
O1 C1 C52 119.9(7)
N1 C1 C52 120.1(6)
N1 C2 C3 114.0(5)
N1 C2 H2A 108.7
C3 C2 H2A 108.7
N1 C2 H2B 108.7
C3 C2 H2B 108.7
H2A C2 H2B 107.6
C4 C3 C2 113.1(6)
C4 C3 H3A 109.0
C2 C3 H3A 109.0
C4 C3 H3B 109.0
C2 C3 H3B 109.0
H3A C3 H3B 107.8
C3 C4 H4A 109.5
C3 C4 H4B 109.5
H4A C4 H4B 109.5
C3 C4 H4C 109.5
H4A C4 H4C 109.5
H4B C4 H4C 109.5
C6 C5 C10 120.0
C6 C5 N1 120.8(5)
C10 C5 N1 119.2(5)
C5 C6 C7 120.0
C5 C6 H6 120.0
C7 C6 H6 120.0
C8 C7 C6 120.0
C8 C7 H7 120.0
C6 C7 H7 120.0
C9 C8 C7 120.0
C9 C8 C11B 93.4(6)
C7 C8 C11B 146.6(6)
C9 C8 C11 148.5(7)
C7 C8 C11 91.4(7)
C11B C8 C11 55.2(5)
C8 C9 C10 120.0
C8 C9 H9 120.0
C10 C9 H9 120.0
C9 C10 C5 120.0
C9 C10 H10 120.0
C5 C10 H10 120.0
C12 C11 C8 108.2(10)
C11 C12 C11B 84.9(10)
C11 C12 C13 137.6(11)
C11B C12 C13 136.1(10)
C18 C13 C14 117.2(5)
C18 C13 C12 122.0(6)
C14 C13 C12 120.8(6)
C15 C14 C13 120.6(5)
C15 C14 H14 119.7
C13 C14 H14 119.7
C14 C15 C16 121.8(5)
C14 C15 H15 119.1
C16 C15 H15 119.1
C15 C16 C17 117.4(5)
C15 C16 C19 118.7(5)
C17 C16 C19 123.8(5)
C18 C17 C16 122.2(5)
C18 C17 H17 118.9
C16 C17 H17 118.9
C17 C18 C13 120.7(5)
C17 C18 H18 119.7
C13 C18 H18 119.7
O2 C19 N2 120.8(5)
O2 C19 C16 121.0(5)
N2 C19 C16 118.2(5)
N2 C20 C21 113.3(5)
N2 C20 H20A 108.9
C21 C20 H20A 108.9
N2 C20 H20B 108.9
C21 C20 H20B 108.9
H20A C20 H20B 107.7
C20 C21 C22 110.6(6)
C20 C21 H21A 109.5
C22 C21 H21A 109.5
C20 C21 H21B 109.5
C22 C21 H21B 109.5
H21A C21 H21B 108.1
C21 C22 H22A 109.5
C21 C22 H22B 109.5
H22A C22 H22B 109.5
C21 C22 H22C 109.5
H22A C22 H22C 109.5
H22B C22 H22C 109.5
C24 C23 C28 119.6(5)
C24 C23 N2 121.7(5)
C28 C23 N2 118.7(5)
C23 C24 C25 120.8(5)
C23 C24 H24 119.6
C25 C24 H24 119.6
C24 C25 C26 120.3(5)
C24 C25 H25 119.8
C26 C25 H25 119.8
C27 C26 C25 118.5(5)
C27 C26 C29 119.4(5)
C25 C26 C29 122.0(5)
C26 C27 C28 121.0(5)
C26 C27 H27 119.5
C28 C27 H27 119.5
C27 C28 C23 119.6(5)
C27 C28 H28 120.2
C23 C28 H28 120.2
C30 C29 C26 126.5(6)
C30 C29 H29 116.7
C26 C29 H29 116.7
C29 C30 C31 127.4(6)
C29 C30 H30 116.3
C31 C30 H30 116.3
C32 C31 C36B 107.9(8)
C32 C31 C36 110.7(7)
C36B C31 C36 60.9(7)
C32 C31 C30 125.0(6)
C36B C31 C30 116.6(7)
C36 C31 C30 118.2(7)
C31 C32 C33 122.3(6)
C31 C32 H32 118.9
C33 C32 H32 118.9
C34 C33 C32 123.7(6)
C34 C33 H33 118.2
C32 C33 H33 118.2
C33 C34 C35B 107.7(7)
C33 C34 C35 111.0(7)
C35B C34 C35 61.1(7)
C33 C34 C37 125.2(6)
C35B C34 C37 117.4(7)
C35 C34 C37 117.2(7)
C36 C35 C34 118.1(10)
C36 C35 H35 120.9
C34 C35 H35 120.9
C35 C36 C31 119.2(10)
C35 C36 H36 120.4
C31 C36 H36 120.4
O3 C37 N3 121.9(6)
O3 C37 C34 120.4(7)
N3 C37 C34 117.7(6)
N3 C38 C39 113.8(4)
N3 C38 H38A 108.8
C39 C38 H38A 108.8
N3 C38 H38B 108.8
C39 C38 H38B 108.8
H38A C38 H38B 107.7
C38 C39 C40 113.3(5)
C38 C39 H39A 108.9
C40 C39 H39A 108.9
C38 C39 H39B 108.9
C40 C39 H39B 108.9
H39A C39 H39B 107.7
C39 C40 H40A 109.5
C39 C40 H40B 109.5
H40A C40 H40B 109.5
C39 C40 H40C 109.5
H40A C40 H40C 109.5
H40B C40 H40C 109.5
C42 C41 C46 117.2(6)
C42 C41 N3 120.8(6)
C46 C41 N3 121.9(5)
C41 C42 C43 121.0(7)
C41 C42 H42 119.5
C43 C42 H42 119.5
C44 C43 C42 122.4(7)
C44 C43 H43 118.8
C42 C43 H43 118.8
C43 C44 C45 115.0(6)
C43 C44 C47 120.5(6)
C45 C44 C47 124.5(6)
C44 C45 C46 121.7(6)
C44 C45 H45 119.2
C46 C45 H45 119.2
C41 C46 C45 122.5(5)
C41 C46 H46 118.7
C45 C46 H46 118.7
C48 C47 C44 127.1(6)
C48 C47 H47 116.5
C44 C47 H47 116.5
C47 C48 C49 126.6(5)
C47 C48 H48 116.7
C49 C48 H48 116.7
C50 C49 C54 116.4(5)
C50 C49 C48 120.9(5)
C54 C49 C48 122.6(5)
C51 C50 C49 121.4(6)
C51 C50 H50 119.3
C49 C50 H50 119.3
C50 C51 C52 121.2(6)
C50 C51 H51 119.4
C52 C51 H51 119.4
C51 C52 C53 118.6(5)
C51 C52 C1 119.4(5)
C53 C52 C1 121.8(6)
C54 C53 C52 120.6(5)
C54 C53 H53 119.7
C52 C53 H53 119.7
C53 C54 C49 121.8(5)
C53 C54 H54 119.1
C49 C54 H54 119.1
O4 C55 N4 120.0(6)
O4 C55 C106 119.6(6)
N4 C55 C106 120.4(6)
N4 C56 C57 110.9(6)
N4 C56 H56A 109.5
C57 C56 H56A 109.5
N4 C56 H56B 109.5
C57 C56 H56B 109.5
H56A C56 H56B 108.0
C58 C57 C56 106.9(9)
C58 C57 H57A 110.3
C56 C57 H57A 110.3
C58 C57 H57B 110.3
C56 C57 H57B 110.3
H57A C57 H57B 108.6
C57 C58 H58A 109.5
C57 C58 H58B 109.5
H58A C58 H58B 109.5
C57 C58 H58C 109.5
H58A C58 H58C 109.5
H58B C58 H58C 109.5
C64 C59 C60 119.4(6)
C64 C59 N4 121.5(6)
C60 C59 N4 119.1(5)
C61 C60 C59 120.9(6)
C61 C60 H60 119.6
C59 C60 H60 119.6
C60 C61 C62 120.9(6)
C60 C61 H61 119.5
C62 C61 H61 119.5
C61 C62 C63 117.3(6)
C61 C62 C65 119.8(6)
C63 C62 C65 122.9(6)
C64 C63 C62 120.6(6)
C64 C63 H63 119.7
C62 C63 H63 119.7
C59 C64 C63 120.9(6)
C59 C64 H64 119.6
C63 C64 H64 119.6
C66 C65 C62 122.6(6)
C66 C65 H65 118.7
C62 C65 H65 118.7
C65 C66 C67 126.1(7)
C65 C66 H66 116.9
C67 C66 H66 116.9
C72 C67 C68 118.9(7)
C72 C67 C66 116.5(6)
C68 C67 C66 124.5(6)
C67 C68 C69 120.0(6)
C67 C68 H68 120.0
C69 C68 H68 120.0
C70 C69 C68 121.0(7)
C70 C69 H69 119.5
C68 C69 H69 119.5
C69 C70 C71 117.5(6)
C69 C70 C73 119.8(6)
C71 C70 C73 122.4(5)
C72 C71 C70 121.2(6)
C72 C71 H71 119.4
C70 C71 H71 119.4
C67 C72 C71 121.1(7)
C67 C72 H72 119.5
C71 C72 H72 119.5
O5 C73 N5 122.2(5)
O5 C73 C70 118.8(5)
N5 C73 C70 119.0(5)
N5 C74 C75 115.0(8)
N5 C74 H74A 108.5
C75 C74 H74A 108.5
N5 C74 H74B 108.5
C75 C74 H74B 108.5
H74A C74 H74B 107.5
C76B C75 C76 81.3(17)
C76B C75 C74 129(2)
C76 C75 C74 118.9(12)
C75 C76 H76A 109.5
C75 C76 H76B 109.5
C75 C76 H76C 109.5
C78 C77 C82 119.9(5)
C78 C77 N5 120.0(5)
C82 C77 N5 120.0(5)
C77 C78 C79 119.4(6)
C77 C78 H78 120.3
C79 C78 H78 120.3
C78 C79 C80 121.7(6)
C78 C79 H79 119.2
C80 C79 H79 119.2
C79 C80 C81 117.8(6)
C79 C80 C83 120.1(6)
C81 C80 C83 122.0(5)
C82 C81 C80 120.0(5)
C82 C81 H81 120.0
C80 C81 H81 120.0
C81 C82 C77 120.9(5)
C81 C82 H82 119.6
C77 C82 H82 119.6
C84 C83 C80 128.5(6)
C84 C83 H83 115.8
C80 C83 H83 115.8
C83 C84 C85 125.7(6)
C83 C84 H84 117.1
C85 C84 H84 117.1
C90 C85 C86 119.0(5)
C90 C85 C84 119.6(6)
C86 C85 C84 121.5(5)
C87 C86 C85 120.1(5)
C87 C86 H86 119.9
C85 C86 H86 119.9
C86 C87 C88 122.5(6)
C86 C87 H87 118.7
C88 C87 H87 118.7
C87 C88 C89 117.1(5)
C87 C88 C91 124.5(5)
C89 C88 C91 118.1(5)
C88 C89 C90 120.8(5)
C88 C89 H89 119.6
C90 C89 H89 119.6
C85 C90 C89 120.3(6)
C85 C90 H90 119.8
C89 C90 H90 119.8
O6 C91 N6 122.0(5)
O6 C91 C88 118.8(6)
N6 C91 C88 119.2(5)
C93B C92 C93 101.7(13)
C93B C92 N6 129.9(13)
C93 C92 N6 114.7(10)
C92 C93 C94 104.7(14)
C92 C93 H93A 110.8
C94 C93 H93A 110.8
C92 C93 H93B 110.8
C94 C93 H93B 110.8
H93A C93 H93B 108.9
C100 C95 C96 119.5(6)
C100 C95 N6 120.3(5)
C96 C95 N6 120.2(5)
C97 C96 C95 119.5(6)
C97 C96 H96 120.2
C95 C96 H96 120.2
C96 C97 C98 122.3(6)
C96 C97 H97 118.8
C98 C97 H97 118.8
C99 C98 C97 117.2(5)
C99 C98 C101 121.7(5)
C97 C98 C101 121.1(5)
C100 C99 C98 121.2(5)
C100 C99 H99 119.4
C98 C99 H99 119.4
C95 C100 C99 120.2(5)
C95 C100 H100 119.9
C99 C100 H100 119.9
C102 C101 C98 125.7(6)
C102 C101 H101 117.1
C98 C101 H101 117.1
C101 C102 C103 125.2(5)
C101 C102 H102 117.4
C103 C102 H102 117.4
C104 C103 C108 117.9(5)
C104 C103 C102 121.0(5)
C108 C103 C102 121.1(5)
C103 C104 C105 122.6(5)
C103 C104 H104 118.7
C105 C104 H104 118.7
C104 C105 C106 119.0(5)
C104 C105 H105 120.5
C106 C105 H105 120.5
C107 C106 C105 118.5(5)
C107 C106 C55 116.8(5)
C105 C106 C55 124.6(5)
C108 C107 C106 122.1(5)
C108 C107 H107 119.0
C106 C107 H107 119.0
C107 C108 C103 119.6(5)
C107 C108 H108 120.2
C103 C108 H108 120.2
C12 C11B C8 111.5(9)
C36B C35B C34 121.1(11)
C36B C35B H35B 119.5
C34 C35B H35B 119.5
C35B C36B C31 118.1(11)
C35B C36B H36B 121.0
C31 C36B H36B 121.0
C75 C76B H76D 109.5
C75 C76B H76E 109.5
C75 C76B H76F 109.5
C92 C93B C94B 114.0(19)
C92 C93B H93C 108.8
C94B C93B H93C 108.8
C92 C93B H93D 108.8
C94B C93B H93D 108.8
H93C C93B H93D 107.7
C1 N1 C5 123.2(5)
C1 N1 C2 118.1(5)
C5 N1 C2 118.6(5)
C19 N2 C23 121.8(5)
C19 N2 C20 118.3(4)
C23 N2 C20 118.1(4)
C37 N3 C41 122.5(5)
C37 N3 C38 119.8(5)
C41 N3 C38 117.7(5)
C55 N4 C59 124.2(5)
C55 N4 C56 117.9(5)
C59 N4 C56 115.8(5)
C73 N5 C77 122.4(5)
C73 N5 C74 119.3(5)
C77 N5 C74 117.9(5)
C91 N6 C95 123.7(5)
C91 N6 C92 118.7(5)
C95 N6 C92 116.8(6)

loop_
_geom_bond_atom_site_label_1
_geom_bond_atom_site_label_2
_geom_bond_distance
C1 O1 1.229(7)
C1 N1 1.355(8)
C1 C52 1.486(8)
C2 N1 1.465(7)
C2 C3 1.501(8)
C2 H2A 0.9900
C2 H2B 0.9900
C3 C4 1.490(10)
C3 H3A 0.9900
C3 H3B 0.9900
C4 H4A 0.9800
C4 H4B 0.9800
C4 H4C 0.9800
C5 C6 1.3900
C5 C10 1.3900
C5 N1 1.418(6)
C6 C7 1.3900
C6 H6 0.9500
C7 C8 1.3900
C7 H7 0.9500
C8 C9 1.3900
C8 C11B 1.674(13)
C8 C11 1.755(15)
C9 C10 1.3900
C9 H9 0.9500
C10 H10 0.9500
C11 C12 1.160(12)
C12 C11B 1.193(11)
C12 C13 1.462(8)
C13 C18 1.402(7)
C13 C14 1.419(7)
C14 C15 1.375(7)
C14 H14 0.9500
C15 C16 1.381(7)
C15 H15 0.9500
C16 C17 1.395(7)
C16 C19 1.481(7)
C17 C18 1.366(7)
C17 H17 0.9500
C18 H18 0.9500
C19 O2 1.235(6)
C19 N2 1.364(6)
C20 N2 1.468(6)
C20 C21 1.508(8)
C20 H20A 0.9900
C20 H20B 0.9900
C21 C22 1.515(9)
C21 H21A 0.9900
C21 H21B 0.9900
C22 H22A 0.9800
C22 H22B 0.9800
C22 H22C 0.9800
C23 C24 1.368(7)
C23 C28 1.399(7)
C23 N2 1.439(7)
C24 C25 1.391(7)
C24 H24 0.9500
C25 C26 1.400(7)
C25 H25 0.9500
C26 C27 1.385(7)
C26 C29 1.469(7)
C27 C28 1.394(7)
C27 H27 0.9500
C28 H28 0.9500
C29 C30 1.278(8)
C29 H29 0.9500
C30 C31 1.500(8)
C30 H30 0.9500
C31 C32 1.300(8)
C31 C36B 1.451(14)
C31 C36 1.483(12)
C32 C33 1.387(9)
C32 H32 0.9500
C33 C34 1.274(8)
C33 H33 0.9500
C34 C35B 1.428(12)
C34 C35 1.489(12)
C34 C37 1.504(8)
C35 C36 1.363(15)
C35 H35 0.9500
C36 H36 0.9500
C37 O3 1.224(7)
C37 N3 1.348(8)
C38 N3 1.473(7)
C38 C39 1.517(7)
C38 H38A 0.9900
C38 H38B 0.9900
C39 C40 1.521(8)
C39 H39A 0.9900
C39 H39B 0.9900
C40 H40A 0.9800
C40 H40B 0.9800
C40 H40C 0.9800
C41 C42 1.312(8)
C41 C46 1.318(7)
C41 N3 1.433(7)
C42 C43 1.397(10)
C42 H42 0.9500
C43 C44 1.341(9)
C43 H43 0.9500
C44 C45 1.345(7)
C44 C47 1.461(8)
C45 C46 1.377(8)
C45 H45 0.9500
C46 H46 0.9500
C47 C48 1.295(7)
C47 H47 0.9500
C48 C49 1.467(8)
C48 H48 0.9500
C49 C50 1.392(8)
C49 C54 1.408(7)
C50 C51 1.371(8)
C50 H50 0.9500
C51 C52 1.378(8)
C51 H51 0.9500
C52 C53 1.379(7)
C53 C54 1.367(7)
C53 H53 0.9500
C54 H54 0.9500
C55 O4 1.244(7)
C55 N4 1.367(7)
C55 C106 1.503(8)
C56 N4 1.490(7)
C56 C57 1.558(11)
C56 H56A 0.9900
C56 H56B 0.9900
C57 C58 1.557(11)
C57 H57A 0.9900
C57 H57B 0.9900
C58 H58A 0.9800
C58 H58B 0.9800
C58 H58C 0.9800
C59 C64 1.361(7)
C59 C60 1.390(8)
C59 N4 1.437(7)
C60 C61 1.380(8)
C60 H60 0.9500
C61 C62 1.396(8)
C61 H61 0.9500
C62 C63 1.418(8)
C62 C65 1.480(8)
C63 C64 1.392(8)
C63 H63 0.9500
C64 H64 0.9500
C65 C66 1.295(8)
C65 H65 0.9500
C66 C67 1.524(10)
C66 H66 0.9500
C67 C72 1.370(8)
C67 C68 1.394(9)
C68 C69 1.399(9)
C68 H68 0.9500
C69 C70 1.383(8)
C69 H69 0.9500
C70 C71 1.403(8)
C70 C73 1.500(8)
C71 C72 1.377(9)
C71 H71 0.9500
C72 H72 0.9500
C73 O5 1.230(6)
C73 N5 1.355(6)
C74 N5 1.468(7)
C74 C75 1.492(9)
C74 H74A 0.9900
C74 H74B 0.9900
C75 C76B 1.06(2)
C75 C76 1.351(12)
C76 H76A 0.9800
C76 H76B 0.9800
C76 H76C 0.9800
C77 C78 1.376(8)
C77 C82 1.386(7)
C77 N5 1.432(6)
C78 C79 1.377(8)
C78 H78 0.9500
C79 C80 1.399(8)
C79 H79 0.9500
C80 C81 1.402(8)
C80 C83 1.454(9)
C81 C82 1.376(7)
C81 H81 0.9500
C82 H82 0.9500
C83 C84 1.321(7)
C83 H83 0.9500
C84 C85 1.480(8)
C84 H84 0.9500
C85 C90 1.377(7)
C85 C86 1.385(8)
C86 C87 1.367(8)
C86 H86 0.9500
C87 C88 1.384(7)
C87 H87 0.9500
C88 C89 1.391(8)
C88 C91 1.506(8)
C89 C90 1.398(8)
C89 H89 0.9500
C90 H90 0.9500
C91 O6 1.236(6)
C91 N6 1.345(7)
C92 C93B 1.212(16)
C92 C93 1.291(14)
C92 N6 1.447(9)
C93 C94 1.500(18)
C93 H93A 0.9900
C93 H93B 0.9900
C94 H94A 0.9800
C94 H94B 0.9800
C94 H94C 0.9800
C95 C100 1.386(8)
C95 C96 1.402(8)
C95 N6 1.437(7)
C96 C97 1.363(8)
C96 H96 0.9500
C97 C98 1.407(8)
C97 H97 0.9500
C98 C99 1.395(7)
C98 C101 1.468(7)
C99 C100 1.387(7)
C99 H99 0.9500
C100 H100 0.9500
C101 C102 1.324(7)
C101 H101 0.9500
C102 C103 1.467(7)
C102 H102 0.9500
C103 C104 1.373(7)
C103 C108 1.411(7)
C104 C105 1.382(7)
C104 H104 0.9500
C105 C106 1.407(7)
C105 H105 0.9500
C106 C107 1.378(7)
C107 C108 1.373(7)
C107 H107 0.9500
C108 H108 0.9500
C35B C36B 1.368(16)
C35B H35B 0.9500
C36B H36B 0.9500
C76B H76D 0.9800
C76B H76E 0.9800
C76B H76F 0.9800
C93B C94B 1.37(2)
C93B H93C 0.9900
C93B H93D 0.9900
C94B H94D 0.9800
C94B H94E 0.9800
C94B H94F 0.9800
